data_8101075
loop_
_publ_author_name
'Ward, A. D.'
'Ward, V. R.'
'Tiekink, E. R. T.'

_publ_section_title
;
Crystal structure of N1-[2-(phenylseleninyl)cyclohexyl]benzamide, 
C~19~H~21~NO~2~Se
;
_journal_issue 4
_journal_name_full 'Zeitschrift f\"ur Kristallographie - New Crystal Structures'
_journal_page_first 555
_journal_page_last 557
_journal_volume 216
_journal_year 2001
_chemical_formula_moiety 'C19 H21 N O2 Se '
_chemical_formula_sum 'C19 H21 N O2 Se'
_chemical_formula_weight 374.34
_space_group_IT_number 14
_symmetry_cell_setting monoclinic
_symmetry_space_group_name_Hall '-P 2ybc'
_symmetry_space_group_name_H-M 'P 1 21/c 1'
_cell_angle_alpha 90
_cell_angle_beta 105.25(1)
_cell_angle_gamma 90
_cell_formula_units_Z 8
_cell_length_a 9.972(1)
_cell_length_b 29.548(3)
_cell_length_c 11.830(2)
_cell_measurement_temperature 173
_cell_volume 3363.2(7)
_diffrn_ambient_temperature 173
_exptl_crystal_density_diffrn 1.479
_cod_original_sg_symbol_H-M 'P 21/c'
_cod_original_formula_sum 'C19 H21 N O2 Se '
_cod_database_code 8101075

loop_
_symmetry_equiv_pos_as_xyz
'  +x,  +y,  +z'
'  -x,1/2+y,1/2-z'
'  -x,  -y,  -z'
'  +x,1/2-y,1/2+z'

loop_
_atom_site_label
_atom_site_type_symbol
_atom_site_fract_x
_atom_site_fract_y
_atom_site_fract_z
_atom_site_U_iso_or_equiv
_atom_site_adp_type
_atom_site_occupancy
_atom_site_symmetry_multiplicity
_atom_site_calc_flag
_atom_site_refinement_flags
_atom_site_disorder_assembly
_atom_site_disorder_group
Se21A Se -0.07142(5) -0.105994(14) -0.15579(4) 0.02317(12) Uani 1 4 d . . .
Se21B Se -0.47700(5) 0.093613(17) 0.00068(4) 0.03446(15) Uani 1 4 d . . .
O11A O -0.0752(3) -0.10904(12) 0.1982(3) 0.0387(8) Uani 1 4 d . . .
O11B O -0.3276(4) 0.20941(14) 0.2344(3) 0.0555(11) Uani 1 4 d . . .
O21A O -0.2326(3) -0.11683(10) -0.1467(3) 0.0292(7) Uani 1 4 d . . .
O21B O -0.3548(4) 0.10471(13) -0.0673(4) 0.0606(12) Uani 1 4 d . . .
N11A N 0.0907(4) -0.11624(13) 0.1014(3) 0.0269(9) Uani 1 4 d . . .
N11B N -0.5239(4) 0.16991(13) 0.1603(3) 0.0266(9) Uani 1 4 d . . .
C1B C -0.5405(5) 0.18468(15) 0.0400(4) 0.0268(10) Uani 1 4 d . . .
H1B H -0.4464 0.1918 0.0296 0.040(2) Uiso 1 4 calc R . .
C1A C 0.0356(5) -0.15839(14) 0.0471(3) 0.0227(10) Uani 1 4 d . . .
H1A H -0.0635 -0.1607 0.0499 0.040(2) Uiso 1 4 calc R . .
C2A C 0.0384(4) -0.15936(14) -0.0817(3) 0.0212(9) Uani 1 4 d . . .
H2A H 0.1366 -0.1556 -0.0859 0.040(2) Uiso 1 4 calc R . .
C2B C -0.6033(4) 0.14594(14) -0.0437(4) 0.0230(10) Uani 1 4 d . . .
H2B H -0.6953 0.1377 -0.0305 0.040(2) Uiso 1 4 calc R . .
C3A C -0.0189(5) -0.20331(14) -0.1424(4) 0.0281(10) Uani 1 4 d . . .
H3A H -0.0101 -0.2031 -0.2238 0.040(2) Uiso 1 4 calc R . .
H3B H -0.1186 -0.2061 -0.1453 0.040(2) Uiso 1 4 calc R . .
C3B C -0.6256(5) 0.15915(16) -0.1708(4) 0.0319(11) Uani 1 4 d . . .
H3C H -0.5347 0.1653 -0.1868 0.040(2) Uiso 1 4 calc R . .
H3D H -0.6703 0.1338 -0.2217 0.040(2) Uiso 1 4 calc R . .
C4B C -0.7170(5) 0.20114(16) -0.1986(4) 0.0360(12) Uani 1 4 d . . .
H4C H -0.8105 0.1941 -0.1890 0.040(2) Uiso 1 4 calc R . .
H4D H -0.7275 0.2101 -0.2810 0.040(2) Uiso 1 4 calc R . .
C4A C 0.0606(5) -0.24349(15) -0.0764(4) 0.0331(12) Uani 1 4 d . . .
H4A H 0.1584 -0.2422 -0.0806 0.040(2) Uiso 1 4 calc R . .
H4B H 0.0193 -0.2719 -0.1144 0.040(2) Uiso 1 4 calc R . .
C5A C 0.0572(5) -0.24383(15) 0.0524(4) 0.0319(11) Uani 1 4 d . . .
H5A H -0.0396 -0.2482 0.0572 0.040(2) Uiso 1 4 calc R . .
H5B H 0.1138 -0.2694 0.0936 0.040(2) Uiso 1 4 calc R . .
C5B C -0.6536(6) 0.24024(16) -0.1176(4) 0.0409(13) Uani 1 4 d . . .
H5C H -0.7166 0.2667 -0.1347 0.040(2) Uiso 1 4 calc R . .
H5D H -0.5639 0.2491 -0.1323 0.040(2) Uiso 1 4 calc R . .
C6B C -0.6300(5) 0.22678(16) 0.0102(4) 0.0340(12) Uani 1 4 d . . .
H6C H -0.5844 0.2521 0.0608 0.040(2) Uiso 1 4 calc R . .
H6D H -0.7209 0.2211 0.0267 0.040(2) Uiso 1 4 calc R . .
C6A C 0.1142(5) -0.19933(15) 0.1115(4) 0.0304(11) Uani 1 4 d . . .
H6A H 0.2138 -0.1967 0.1136 0.040(2) Uiso 1 4 calc R . .
H6B H 0.1067 -0.1995 0.1933 0.040(2) Uiso 1 4 calc R . .
C11A C 0.0325(5) -0.09543(15) 0.1781(4) 0.0238(10) Uani 1 4 d . . .
C11B C -0.4155(5) 0.18285(16) 0.2476(4) 0.0311(11) Uani 1 4 d . . .
C12A C 0.1053(5) -0.05451(15) 0.2418(4) 0.0251(10) Uani 1 4 d . . .
C12B C -0.4081(5) 0.16202(16) 0.3656(4) 0.0292(11) Uani 1 4 d . . .
C13A C 0.0707(5) -0.04061(16) 0.3421(4) 0.0331(11) Uani 1 4 d . . .
H13A H 0.0001 -0.0561 0.3671 0.0320(19) Uiso 1 4 calc R . .
C13B C -0.3672(5) 0.18937(18) 0.4648(4) 0.0351(12) Uani 1 4 d . . .
H13B H -0.3459 0.2203 0.4565 0.0320(19) Uiso 1 4 calc R . .
C14B C -0.3573(5) 0.1719(2) 0.5750(4) 0.0421(13) Uani 1 4 d . . .
H14B H -0.3317 0.1911 0.6417 0.0320(19) Uiso 1 4 calc R . .
C14A C 0.1379(6) -0.00427(17) 0.4065(5) 0.0412(13) Uani 1 4 d . . .
H14A H 0.1135 0.0050 0.4754 0.0320(19) Uiso 1 4 calc R . .
C15B C -0.3838(5) 0.1278(2) 0.5882(5) 0.0475(15) Uani 1 4 d . . .
H15B H -0.3763 0.1161 0.6644 0.0320(19) Uiso 1 4 calc R . .
C15A C 0.2394(5) 0.01839(16) 0.3713(5) 0.0407(13) Uani 1 4 d . . .
H15A H 0.2874 0.0427 0.4170 0.0320(19) Uiso 1 4 calc R . .
C16B C -0.4220(6) 0.09944(19) 0.4914(5) 0.0482(15) Uani 1 4 d . . .
H16B H -0.4386 0.0682 0.5016 0.0320(19) Uiso 1 4 calc R . .
C16A C 0.2721(6) 0.00603(16) 0.2696(5) 0.0436(14) Uani 1 4 d . . .
H16A H 0.3402 0.0226 0.2439 0.0320(19) Uiso 1 4 calc R . .
C17A C 0.2062(5) -0.03069(15) 0.2041(4) 0.0344(12) Uani 1 4 d . . .
H17A H 0.2298 -0.0394 0.1345 0.0320(19) Uiso 1 4 calc R . .
C17B C -0.4360(5) 0.11680(17) 0.3793(5) 0.0373(12) Uani 1 4 d . . .
H17B H -0.4646 0.0977 0.3127 0.0320(19) Uiso 1 4 calc R . .
C22B C -0.5946(5) 0.05023(16) -0.0987(4) 0.0320(11) Uani 1 4 d . . .
C22A C -0.0763(4) -0.12261(14) -0.3148(4) 0.0229(9) Uani 1 4 d . . .
C23A C -0.2025(5) -0.13472(15) -0.3898(4) 0.0283(10) Uani 1 4 d . . .
H23A H -0.2838 -0.1368 -0.3625 0.0320(19) Uiso 1 4 calc R . .
C23B C -0.5712(6) 0.03955(19) -0.2044(5) 0.0483(14) Uani 1 4 d . . .
H23B H -0.4980 0.0538 -0.2286 0.0320(19) Uiso 1 4 calc R . .
C24B C -0.6546(8) 0.0079(2) -0.2759(6) 0.069(2) Uani 1 4 d . . .
H24B H -0.6408 0.0006 -0.3503 0.0320(19) Uiso 1 4 calc R . .
C24A C -0.2074(5) -0.14368(16) -0.5053(4) 0.0327(11) Uani 1 4 d . . .
H24A H -0.2934 -0.1515 -0.5586 0.0320(19) Uiso 1 4 calc R . .
C25A C -0.0896(5) -0.14142(16) -0.5437(4) 0.0344(12) Uani 1 4 d . . .
H25A H -0.0944 -0.1476 -0.6235 0.0320(19) Uiso 1 4 calc R . .
C25B C -0.7560(8) -0.0127(2) -0.2383(9) 0.088(3) Uani 1 4 d . . .
H25B H -0.8129 -0.0347 -0.2867 0.0320(19) Uiso 1 4 calc R . .
C26B C -0.7784(7) -0.0024(2) -0.1323(8) 0.077(2) Uani 1 4 d . . .
H26B H -0.8506 -0.0172 -0.1078 0.0320(19) Uiso 1 4 calc R . .
C26A C 0.0361(5) -0.13021(16) -0.4674(4) 0.0339(12) Uani 1 4 d . . .
H26A H 0.1176 -0.1289 -0.4946 0.0320(19) Uiso 1 4 calc R . .
C27B C -0.6969(6) 0.02913(19) -0.0610(5) 0.0494(15) Uani 1 4 d . . .
H27B H -0.7113 0.0362 0.0133 0.0320(19) Uiso 1 4 calc R . .
C27A C 0.0437(5) -0.12092(14) -0.3518(4) 0.0260(10) Uani 1 4 d . . .
H27A H 0.1301 -0.1135 -0.2985 0.0320(19) Uiso 1 4 calc R . .
H11A H 0.1799 -0.1071 0.1046 0.0320(19) Uiso 1 4 d . . .
H11B H -0.5917 0.1520 0.1761 0.0320(19) Uiso 1 4 d . . .

loop_
_atom_site_aniso_label
_atom_site_aniso_U_11
_atom_site_aniso_U_22
_atom_site_aniso_U_33
_atom_site_aniso_U_23
_atom_site_aniso_U_13
_atom_site_aniso_U_12
Se21A 0.0251(2) 0.0234(2) 0.0206(2) -0.00135(19) 0.00525(17) -0.00216(19)
Se21B 0.0255(3) 0.0401(3) 0.0341(3) -0.0086(2) 0.0013(2) 0.0037(2)
O11A 0.036(2) 0.047(2) 0.0386(19) -0.0085(17) 0.0209(16) -0.0123(17)
O11B 0.042(2) 0.082(3) 0.034(2) 0.007(2) -0.0027(17) -0.037(2)
O21A 0.0240(17) 0.0383(19) 0.0259(17) 0.0010(14) 0.0077(14) 0.0007(14)
O21B 0.031(2) 0.057(3) 0.105(4) -0.026(2) 0.037(2) -0.0118(19)
N11A 0.022(2) 0.035(2) 0.023(2) -0.0047(16) 0.0049(16) -0.0051(16)
N11B 0.024(2) 0.036(2) 0.021(2) -0.0024(16) 0.0078(16) -0.0062(17)
C1B 0.024(2) 0.035(3) 0.022(2) -0.002(2) 0.0072(19) -0.007(2)
C1A 0.024(2) 0.027(2) 0.017(2) -0.0027(18) 0.0047(18) -0.0057(19)
C2A 0.019(2) 0.025(2) 0.018(2) 0.0012(17) 0.0027(18) 0.0026(18)
C2B 0.018(2) 0.034(3) 0.017(2) -0.0017(18) 0.0044(18) -0.0009(18)
C3A 0.036(3) 0.031(3) 0.017(2) -0.0001(19) 0.007(2) 0.002(2)
C3B 0.037(3) 0.037(3) 0.023(2) -0.005(2) 0.011(2) -0.005(2)
C4B 0.044(3) 0.036(3) 0.025(3) 0.002(2) 0.003(2) -0.008(2)
C4A 0.042(3) 0.026(3) 0.029(3) 0.001(2) 0.005(2) 0.001(2)
C5A 0.034(3) 0.028(3) 0.031(3) 0.008(2) 0.003(2) 0.002(2)
C5B 0.053(4) 0.031(3) 0.034(3) 0.000(2) 0.002(3) -0.004(2)
C6B 0.036(3) 0.034(3) 0.030(3) -0.006(2) 0.004(2) -0.001(2)
C6A 0.030(3) 0.044(3) 0.016(2) 0.002(2) 0.0028(19) -0.001(2)
C11A 0.021(2) 0.030(3) 0.017(2) 0.0006(18) 0.0002(17) -0.0035(19)
C11B 0.025(3) 0.037(3) 0.029(3) -0.004(2) 0.003(2) -0.004(2)
C12A 0.025(3) 0.026(2) 0.024(2) 0.0001(19) 0.0056(19) 0.0021(19)
C12B 0.018(2) 0.042(3) 0.027(3) 0.001(2) 0.006(2) 0.002(2)
C13A 0.033(3) 0.037(3) 0.031(3) -0.001(2) 0.012(2) 0.000(2)
C13B 0.021(3) 0.050(3) 0.032(3) 0.003(2) 0.002(2) 0.007(2)
C14B 0.025(3) 0.070(4) 0.025(3) -0.003(3) -0.003(2) 0.005(3)
C14A 0.044(3) 0.040(3) 0.038(3) -0.014(2) 0.006(3) 0.004(3)
C15B 0.032(3) 0.077(4) 0.030(3) 0.019(3) 0.004(2) 0.011(3)
C15A 0.040(3) 0.026(3) 0.050(3) -0.013(2) 0.001(3) 0.000(2)
C16B 0.035(3) 0.049(4) 0.063(4) 0.025(3) 0.016(3) 0.005(3)
C16A 0.047(4) 0.026(3) 0.060(4) 0.000(2) 0.019(3) -0.003(2)
C17A 0.046(3) 0.025(3) 0.035(3) -0.001(2) 0.014(2) -0.001(2)
C17B 0.028(3) 0.042(3) 0.040(3) 0.003(2) 0.006(2) 0.005(2)
C22B 0.023(3) 0.035(3) 0.035(3) -0.001(2) 0.002(2) 0.001(2)
C22A 0.025(2) 0.021(2) 0.022(2) -0.0004(18) 0.0054(19) 0.0005(18)
C23A 0.026(3) 0.033(3) 0.027(2) 0.001(2) 0.009(2) -0.002(2)
C23B 0.039(3) 0.051(4) 0.051(4) -0.014(3) 0.006(3) -0.001(3)
C24B 0.072(5) 0.059(4) 0.064(5) -0.026(3) -0.005(4) 0.007(4)
C24A 0.031(3) 0.039(3) 0.025(2) -0.003(2) 0.001(2) 0.000(2)
C25A 0.048(3) 0.038(3) 0.019(2) 0.001(2) 0.012(2) 0.006(2)
C25B 0.063(5) 0.033(4) 0.131(8) -0.015(4) -0.039(5) 0.005(3)
C26B 0.045(4) 0.037(4) 0.131(7) 0.031(4) -0.011(5) -0.017(3)
C26A 0.033(3) 0.040(3) 0.033(3) 0.004(2) 0.015(2) 0.004(2)
C27B 0.042(3) 0.045(3) 0.060(4) 0.016(3) 0.011(3) -0.002(3)
C27A 0.025(3) 0.027(2) 0.027(2) 0.0048(19) 0.007(2) -0.0004(18)

loop_
_geom_bond_atom_site_label_1
_geom_bond_atom_site_label_2
_geom_bond_distance
_geom_bond_site_symmetry_2
_geom_bond_publ_flag
Se21A O21A 1.670(3) . no
Se21A C22A 1.932(4) . no
Se21A C2A 1.987(4) . no
Se21B O21B 1.660(4) . no
Se21B C22B 1.917(5) . no
Se21B C2B 1.976(4) . no
O11A C11A 1.227(5) . no
O11B C11B 1.217(6) . no
N11A C11A 1.348(6) . no
N11A C1A 1.443(5) . no
N11B C11B 1.340(5) . no
N11B C1B 1.456(5) . no
C1B C6B 1.518(6) . no
C1B C2B 1.535(6) . no
C1A C6A 1.531(6) . no
C1A C2A 1.531(6) . no
C2A C3A 1.521(6) . no
C2B C3B 1.513(6) . no
C3A C4A 1.524(6) . no
C3B C4B 1.523(7) . no
C4B C5B 1.528(6) . no
C4A C5A 1.532(6) . no
C5A C6A 1.527(6) . no
C5B C6B 1.521(6) . no
C11A C12A 1.506(6) . no
C11B C12B 1.509(6) . no
C12A C13A 1.384(6) . no
C12A C17A 1.393(6) . no
C12B C13B 1.395(6) . no
C12B C17B 1.383(7) . no
C13A C14A 1.383(6) . no
C13B C14B 1.381(7) . no
C14B C15B 1.345(8) . no
C14A C15A 1.367(7) . no
C15B C16B 1.390(8) . no
C15A C16A 1.375(7) . no
C16B C17B 1.395(7) . no
C16A C17A 1.394(7) . no
C22B C27B 1.367(7) . no
C22B C23B 1.368(7) . no
C22A C27A 1.379(6) . no
C22A C23A 1.383(6) . no
C23A C24A 1.379(6) . no
C23B C24B 1.383(8) . no
C24B C25B 1.351(10) . no
C24A C25A 1.369(6) . no
C25A C26A 1.379(7) . no
C25B C26B 1.364(11) . no
C26B C27B 1.371(9) . no
C26A C27A 1.377(6) . no

loop_
_cod_related_entry_id
_cod_related_entry_database
_cod_related_entry_code
1 ChemSpider 4416621
